data_7006499
loop_
_publ_author_name
'Baker, Robert J.'
'Jones, Cameron'
'Mills, David P.'
'Murphy, Damien M.'
'Hey-Hawkins, Evamarie'
'Wolf, Robert'

_publ_section_title
;
 The reactivity of gallium-(I), -(II) and -(III) heterocycles towards
 Group 15 substrates: attempts to prepare gallium-terminal pnictinidene
 complexes.
;
_journal_issue 1
_journal_name_full 'Dalton transactions (Cambridge, England : 2003)'
_journal_page_first 64
_journal_page_last 72
_journal_paper_doi 10.1039/b511451a
_journal_year 2006
_chemical_formula_sum 'C58 H90 Ga2 N6 Si2'
_chemical_formula_weight 1066.98
_chemical_name_systematic
;
?
;
_space_group_IT_number 14
_symmetry_cell_setting monoclinic
_symmetry_space_group_name_Hall '-P 2ybc'
_symmetry_space_group_name_H-M 'P 1 21/c 1'
_atom_sites_solution_hydrogens geom
_atom_sites_solution_primary direct
_atom_sites_solution_secondary difmap
_audit_creation_method SHELXL-97
_cell_angle_alpha 90.00
_cell_angle_beta 102.34(3)
_cell_angle_gamma 90.00
_cell_formula_units_Z 4
_cell_length_a 15.592(3)
_cell_length_b 21.742(4)
_cell_length_c 17.818(4)
_cell_measurement_temperature 150(2)
_cell_volume 5901(2)
_computing_structure_refinement 'SHELXL-97 (Sheldrick, 1997)'
_computing_structure_solution 'SHELXS-97 (Sheldrick, 1990)'
_diffrn_ambient_temperature 150(2)
_diffrn_measured_fraction_theta_full 0.994
_diffrn_measured_fraction_theta_max 0.994
_diffrn_measurement_device_type 'Nonius Kappa CCD'
_diffrn_radiation_monochromator graphite
_diffrn_radiation_source 'fine-focus sealed tube'
_diffrn_radiation_type MoK\a
_diffrn_radiation_wavelength 0.71073
_diffrn_reflns_av_R_equivalents 0.0837
_diffrn_reflns_av_sigmaI/netI 0.0762
_diffrn_reflns_limit_h_max 18
_diffrn_reflns_limit_h_min -18
_diffrn_reflns_limit_k_max 25
_diffrn_reflns_limit_k_min -25
_diffrn_reflns_limit_l_max 21
_diffrn_reflns_limit_l_min -20
_diffrn_reflns_number 47327
_diffrn_reflns_theta_full 25.04
_diffrn_reflns_theta_max 25.04
_diffrn_reflns_theta_min 2.93
_exptl_absorpt_coefficient_mu 0.994
_exptl_absorpt_correction_T_max 0.928
_exptl_absorpt_correction_T_min 0.838
_exptl_absorpt_correction_type multi-scan
_exptl_absorpt_process_details 'Sortav (Blessing, 1995)'
_exptl_crystal_colour blue-green
_exptl_crystal_density_diffrn 1.201
_exptl_crystal_density_method 'not measured'
_exptl_crystal_description block
_exptl_crystal_F_000 2280
_exptl_crystal_size_max 0.15
_exptl_crystal_size_mid 0.15
_exptl_crystal_size_min 0.10
_refine_diff_density_max 0.774
_refine_diff_density_min -0.401
_refine_diff_density_rms 0.068
_refine_ls_extinction_coef 0.00171(17)
_refine_ls_extinction_expression Fc^*^=kFc[1+0.001xFc^2^\l^3^/sin(2\q)]^-1/4^
_refine_ls_extinction_method SHELXL
_refine_ls_goodness_of_fit_ref 1.049
_refine_ls_hydrogen_treatment 'calculated (riding model)'
_refine_ls_matrix_type full
_refine_ls_number_parameters 636
_refine_ls_number_reflns 10395
_refine_ls_number_restraints 0
_refine_ls_restrained_S_all 1.049
_refine_ls_R_factor_all 0.0856
_refine_ls_R_factor_gt 0.0516
_refine_ls_shift/su_max 0.002
_refine_ls_shift/su_mean 0.000
_refine_ls_structure_factor_coef Fsqd
_refine_ls_weighting_details 'calc w=1/[\s^2^(Fo^2^)+(0.0395P)^2^+3.6071P] where P=(Fo^2^+2Fc^2^)/3'
_refine_ls_weighting_scheme calc
_refine_ls_wR_factor_gt 0.1022
_refine_ls_wR_factor_ref 0.1128
_reflns_number_gt 7409
_reflns_number_total 10395
_reflns_threshold_expression >2sigma(I)
_cod_data_source_file b511451a.txt
_cod_data_source_block compound5
_cod_original_sg_symbol_H-M P2(1)/c
_cod_database_code 7006499

loop_
_symmetry_equiv_pos_as_xyz
'x, y, z'
'-x, y+1/2, -z+1/2'
'-x, -y, -z'
'x, -y-1/2, z-1/2'

loop_
_atom_site_label
_atom_site_type_symbol
_atom_site_fract_x
_atom_site_fract_y
_atom_site_fract_z
_atom_site_U_iso_or_equiv
_atom_site_adp_type
_atom_site_occupancy
_atom_site_symmetry_multiplicity
_atom_site_calc_flag
_atom_site_refinement_flags
_atom_site_disorder_assembly
_atom_site_disorder_group
Ga1 Ga 0.31081(2) 0.472087(15) 0.80555(2) 0.01975(11) Uani 1 1 d . . .
Ga2 Ga 0.18654(2) 0.525065(15) 0.70034(2) 0.02051(12) Uani 1 1 d . . .
Si1 Si 0.19551(6) 0.37411(4) 0.68192(6) 0.0276(2) Uani 1 1 d . . .
Si2 Si 0.26976(6) 0.61527(4) 0.84917(6) 0.0281(2) Uani 1 1 d . . .
N1 N 0.23242(16) 0.44435(11) 0.71748(15) 0.0218(6) Uani 1 1 d . . .
N2 N 0.26152(16) 0.55226(11) 0.79102(15) 0.0223(6) Uani 1 1 d . . .
N3 N 0.44293(16) 0.47119(11) 0.82307(16) 0.0216(6) Uani 1 1 d . . .
N4 N 0.33215(16) 0.42768(11) 0.90689(15) 0.0222(6) Uani 1 1 d . . .
N5 N 0.05704(16) 0.54139(11) 0.67375(16) 0.0229(6) Uani 1 1 d . . .
N6 N 0.18167(16) 0.55527(12) 0.59168(16) 0.0242(6) Uani 1 1 d . . .
C1 C 0.4744(2) 0.45563(13) 0.8959(2) 0.0234(8) Uani 1 1 d . . .
H1 H 0.5351 0.4604 0.9181 0.028 Uiso 1 1 calc R . .
C2 C 0.4175(2) 0.43231(14) 0.93942(19) 0.0233(8) Uani 1 1 d . . .
H2 H 0.4389 0.4199 0.9912 0.028 Uiso 1 1 calc R . .
C3 C 0.5084(2) 0.47752(14) 0.77654(19) 0.0243(8) Uani 1 1 d . . .
C4 C 0.5320(2) 0.53513(15) 0.7526(2) 0.0284(8) Uani 1 1 d . . .
C5 C 0.6020(2) 0.53812(17) 0.7152(2) 0.0376(9) Uani 1 1 d . . .
H5 H 0.6188 0.5770 0.6988 0.045 Uiso 1 1 calc R . .
C6 C 0.6472(2) 0.48655(18) 0.7015(2) 0.0419(10) Uani 1 1 d . . .
H6 H 0.6960 0.4900 0.6776 0.050 Uiso 1 1 calc R . .
C7 C 0.6210(2) 0.42990(17) 0.7227(2) 0.0362(9) Uani 1 1 d . . .
H7 H 0.6513 0.3941 0.7121 0.043 Uiso 1 1 calc R . .
C8 C 0.5511(2) 0.42362(15) 0.7596(2) 0.0279(8) Uani 1 1 d . . .
C9 C 0.4872(2) 0.59453(14) 0.7673(2) 0.0314(9) Uani 1 1 d . . .
H9 H 0.4358 0.5840 0.7903 0.038 Uiso 1 1 calc R . .
C10 C 0.5504(3) 0.63482(16) 0.8248(2) 0.0432(10) Uani 1 1 d . . .
H10A H 0.5756 0.6105 0.8706 0.065 Uiso 1 1 calc R . .
H10B H 0.5183 0.6700 0.8396 0.065 Uiso 1 1 calc R . .
H10C H 0.5976 0.6497 0.8010 0.065 Uiso 1 1 calc R . .
C11 C 0.4534(2) 0.62974(16) 0.6926(2) 0.0419(10) Uani 1 1 d . . .
H11A H 0.5026 0.6389 0.6681 0.063 Uiso 1 1 calc R . .
H11B H 0.4261 0.6683 0.7039 0.063 Uiso 1 1 calc R . .
H11C H 0.4100 0.6046 0.6579 0.063 Uiso 1 1 calc R . .
C12 C 0.5247(2) 0.35902(15) 0.7787(2) 0.0325(9) Uani 1 1 d . . .
H12 H 0.4650 0.3614 0.7908 0.039 Uiso 1 1 calc R . .
C13 C 0.5882(3) 0.33356(17) 0.8495(2) 0.0476(11) Uani 1 1 d . . .
H13A H 0.6480 0.3334 0.8402 0.071 Uiso 1 1 calc R . .
H13B H 0.5711 0.2915 0.8594 0.071 Uiso 1 1 calc R . .
H13C H 0.5863 0.3595 0.8941 0.071 Uiso 1 1 calc R . .
C14 C 0.5199(2) 0.31433(16) 0.7118(2) 0.0405(10) Uani 1 1 d . . .
H14A H 0.4851 0.3327 0.6648 0.061 Uiso 1 1 calc R . .
H14B H 0.4922 0.2759 0.7230 0.061 Uiso 1 1 calc R . .
H14C H 0.5794 0.3057 0.7047 0.061 Uiso 1 1 calc R . .
C15 C 0.2793(2) 0.38637(14) 0.94208(19) 0.0256(8) Uani 1 1 d . . .
C16 C 0.2971(2) 0.32226(15) 0.9432(2) 0.0307(8) Uani 1 1 d . . .
C17 C 0.2439(2) 0.28399(16) 0.9765(2) 0.0387(9) Uani 1 1 d . . .
H17 H 0.2554 0.2410 0.9787 0.046 Uiso 1 1 calc R . .
C18 C 0.1762(3) 0.30581(17) 1.0061(2) 0.0429(10) Uani 1 1 d . . .
H18 H 0.1400 0.2782 1.0267 0.051 Uiso 1 1 calc R . .
C19 C 0.1604(2) 0.36849(17) 1.0059(2) 0.0397(10) Uani 1 1 d . . .
H19 H 0.1134 0.3836 1.0270 0.048 Uiso 1 1 calc R . .
C20 C 0.2120(2) 0.40981(15) 0.9754(2) 0.0283(8) Uani 1 1 d . . .
C21 C 0.3711(2) 0.29322(15) 0.9122(2) 0.0358(9) Uani 1 1 d . . .
H21 H 0.3969 0.3256 0.8838 0.043 Uiso 1 1 calc R . .
C22 C 0.3401(3) 0.23990(17) 0.8563(3) 0.0535(12) Uani 1 1 d . . .
H22A H 0.3195 0.2059 0.8841 0.080 Uiso 1 1 calc R . .
H22B H 0.3890 0.2257 0.8342 0.080 Uiso 1 1 calc R . .
H22C H 0.2920 0.2540 0.8151 0.080 Uiso 1 1 calc R . .
C23 C 0.4434(3) 0.27023(18) 0.9782(3) 0.0506(11) Uani 1 1 d . . .
H23A H 0.4185 0.2408 1.0094 0.076 Uiso 1 1 calc R . .
H23B H 0.4686 0.3051 1.0103 0.076 Uiso 1 1 calc R . .
H23C H 0.4894 0.2500 0.9573 0.076 Uiso 1 1 calc R . .
C24 C 0.2029(2) 0.47874(15) 0.9862(2) 0.0317(9) Uani 1 1 d . . .
H24 H 0.2163 0.5002 0.9403 0.038 Uiso 1 1 calc R . .
C25 C 0.2711(2) 0.49868(17) 1.0572(2) 0.0399(10) Uani 1 1 d . . .
H25A H 0.2590 0.4781 1.1028 0.060 Uiso 1 1 calc R . .
H25B H 0.2679 0.5433 1.0636 0.060 Uiso 1 1 calc R . .
H25C H 0.3299 0.4874 1.0507 0.060 Uiso 1 1 calc R . .
C26 C 0.1111(2) 0.49845(19) 0.9948(3) 0.0496(11) Uani 1 1 d . . .
H26A H 0.0678 0.4864 0.9488 0.074 Uiso 1 1 calc R . .
H26B H 0.1098 0.5432 1.0012 0.074 Uiso 1 1 calc R . .
H26C H 0.0972 0.4783 1.0400 0.074 Uiso 1 1 calc R . .
C27 C 0.0324(2) 0.54962(14) 0.5982(2) 0.0252(8) Uani 1 1 d . . .
H27 H -0.0280 0.5509 0.5738 0.030 Uiso 1 1 calc R . .
C28 C 0.0978(2) 0.55644(14) 0.5553(2) 0.0255(8) Uani 1 1 d . . .
H28 H 0.0823 0.5618 0.5012 0.031 Uiso 1 1 calc R . .
C29 C -0.0073(2) 0.55707(15) 0.7184(2) 0.0257(8) Uani 1 1 d . . .
C30 C -0.0525(2) 0.51119(15) 0.7502(2) 0.0308(8) Uani 1 1 d . . .
C31 C -0.1183(2) 0.52958(17) 0.7866(2) 0.0428(10) Uani 1 1 d . . .
H31 H -0.1499 0.4992 0.8078 0.051 Uiso 1 1 calc R . .
C32 C -0.1393(3) 0.59075(18) 0.7930(3) 0.0497(11) Uani 1 1 d . . .
H32 H -0.1850 0.6022 0.8179 0.060 Uiso 1 1 calc R . .
C33 C -0.0938(2) 0.63438(17) 0.7634(2) 0.0461(11) Uani 1 1 d . . .
H33 H -0.1079 0.6764 0.7688 0.055 Uiso 1 1 calc R . .
C34 C -0.0274(2) 0.61981(16) 0.7253(2) 0.0349(9) Uani 1 1 d . . .
C35 C -0.0350(2) 0.44288(15) 0.7415(2) 0.0340(9) Uani 1 1 d . . .
H35 H 0.0230 0.4384 0.7266 0.041 Uiso 1 1 calc R . .
C36 C -0.1048(3) 0.4162(2) 0.6782(3) 0.0696(15) Uani 1 1 d . . .
H36A H -0.0904 0.3733 0.6693 0.104 Uiso 1 1 calc R . .
H36B H -0.1078 0.4400 0.6310 0.104 Uiso 1 1 calc R . .
H36C H -0.1617 0.4179 0.6931 0.104 Uiso 1 1 calc R . .
C37 C -0.0309(4) 0.40791(19) 0.8157(3) 0.0753(16) Uani 1 1 d . . .
H37A H 0.0161 0.4249 0.8558 0.113 Uiso 1 1 calc R . .
H37B H -0.0190 0.3644 0.8078 0.113 Uiso 1 1 calc R . .
H37C H -0.0871 0.4118 0.8314 0.113 Uiso 1 1 calc R . .
C38 C 0.0187(2) 0.67149(15) 0.6921(2) 0.0402(10) Uani 1 1 d . . .
H38 H 0.0717 0.6538 0.6768 0.048 Uiso 1 1 calc R . .
C39 C 0.0490(2) 0.72360(16) 0.7486(3) 0.0504(12) Uani 1 1 d . . .
H39A H -0.0023 0.7445 0.7602 0.076 Uiso 1 1 calc R . .
H39B H 0.0838 0.7530 0.7259 0.076 Uiso 1 1 calc R . .
H39C H 0.0850 0.7068 0.7961 0.076 Uiso 1 1 calc R . .
C40 C -0.0412(3) 0.69743(18) 0.6204(3) 0.0600(13) Uani 1 1 d . . .
H40A H -0.0549 0.6651 0.5813 0.090 Uiso 1 1 calc R . .
H40B H -0.0116 0.7316 0.6005 0.090 Uiso 1 1 calc R . .
H40C H -0.0957 0.7123 0.6332 0.090 Uiso 1 1 calc R . .
C41 C 0.2449(2) 0.57925(15) 0.54980(19) 0.0272(8) Uani 1 1 d . . .
C42 C 0.2424(2) 0.64277(16) 0.5323(2) 0.0329(9) Uani 1 1 d . . .
C43 C 0.3042(3) 0.66514(18) 0.4929(2) 0.0447(10) Uani 1 1 d . . .
H43 H 0.3035 0.7076 0.4804 0.054 Uiso 1 1 calc R . .
C44 C 0.3655(3) 0.6283(2) 0.4718(3) 0.0548(12) Uani 1 1 d . . .
H44 H 0.4073 0.6450 0.4458 0.066 Uiso 1 1 calc R . .
C45 C 0.3664(2) 0.56606(19) 0.4887(2) 0.0431(10) Uani 1 1 d . . .
H45 H 0.4083 0.5402 0.4729 0.052 Uiso 1 1 calc R . .
C46 C 0.3068(2) 0.54055(16) 0.5284(2) 0.0325(9) Uani 1 1 d . . .
C47 C 0.1755(2) 0.68775(15) 0.5517(2) 0.0367(9) Uani 1 1 d . . .
H47 H 0.1436 0.6668 0.5875 0.044 Uiso 1 1 calc R . .
C48 C 0.2191(3) 0.74614(17) 0.5917(2) 0.0486(11) Uani 1 1 d . . .
H48A H 0.2661 0.7344 0.6353 0.073 Uiso 1 1 calc R . .
H48B H 0.1751 0.7706 0.6103 0.073 Uiso 1 1 calc R . .
H48C H 0.2438 0.7705 0.5552 0.073 Uiso 1 1 calc R . .
C49 C 0.1082(3) 0.70641(17) 0.4798(3) 0.0498(11) Uani 1 1 d . . .
H49A H 0.1383 0.7258 0.4430 0.075 Uiso 1 1 calc R . .
H49B H 0.0663 0.7355 0.4938 0.075 Uiso 1 1 calc R . .
H49C H 0.0767 0.6698 0.4564 0.075 Uiso 1 1 calc R . .
C50 C 0.3072(2) 0.47101(16) 0.5407(2) 0.0347(9) Uani 1 1 d . . .
H50 H 0.2773 0.4621 0.5839 0.042 Uiso 1 1 calc R . .
C51 C 0.4003(3) 0.4450(2) 0.5619(3) 0.0640(14) Uani 1 1 d . . .
H51A H 0.4289 0.4499 0.5183 0.096 Uiso 1 1 calc R . .
H51B H 0.3977 0.4012 0.5743 0.096 Uiso 1 1 calc R . .
H51C H 0.4339 0.4671 0.6065 0.096 Uiso 1 1 calc R . .
C52 C 0.2553(3) 0.43966(19) 0.4683(2) 0.0542(12) Uani 1 1 d . . .
H52A H 0.1968 0.4583 0.4539 0.081 Uiso 1 1 calc R . .
H52B H 0.2494 0.3957 0.4784 0.081 Uiso 1 1 calc R . .
H52C H 0.2862 0.4449 0.4263 0.081 Uiso 1 1 calc R . .
C53 C 0.2846(2) 0.32442(16) 0.6592(2) 0.0397(10) Uani 1 1 d . . .
H53A H 0.3059 0.3422 0.6160 0.060 Uiso 1 1 calc R . .
H53B H 0.2615 0.2831 0.6455 0.060 Uiso 1 1 calc R . .
H53C H 0.3332 0.3220 0.7042 0.060 Uiso 1 1 calc R . .
C54 C 0.1437(2) 0.32790(15) 0.7493(3) 0.0445(11) Uani 1 1 d . . .
H54A H 0.1795 0.3312 0.8015 0.067 Uiso 1 1 calc R . .
H54B H 0.1400 0.2847 0.7333 0.067 Uiso 1 1 calc R . .
H54C H 0.0846 0.3437 0.7484 0.067 Uiso 1 1 calc R . .
C55 C 0.1095(2) 0.38439(17) 0.5916(2) 0.0413(10) Uani 1 1 d . . .
H55A H 0.0591 0.4063 0.6034 0.062 Uiso 1 1 calc R . .
H55B H 0.0905 0.3440 0.5698 0.062 Uiso 1 1 calc R . .
H55C H 0.1339 0.4082 0.5544 0.062 Uiso 1 1 calc R . .
C56 C 0.3680(2) 0.60716(16) 0.9299(2) 0.0408(10) Uani 1 1 d . . .
H56A H 0.3609 0.5708 0.9606 0.061 Uiso 1 1 calc R . .
H56B H 0.3736 0.6439 0.9624 0.061 Uiso 1 1 calc R . .
H56C H 0.4208 0.6025 0.9089 0.061 Uiso 1 1 calc R . .
C57 C 0.2828(3) 0.68826(15) 0.7971(2) 0.0428(10) Uani 1 1 d . . .
H57A H 0.3396 0.6880 0.7818 0.064 Uiso 1 1 calc R . .
H57B H 0.2804 0.7234 0.8310 0.064 Uiso 1 1 calc R . .
H57C H 0.2354 0.6916 0.7513 0.064 Uiso 1 1 calc R . .
C58 C 0.1746(3) 0.62661(16) 0.8960(2) 0.0453(11) Uani 1 1 d . . .
H58A H 0.1202 0.6153 0.8600 0.068 Uiso 1 1 calc R . .
H58B H 0.1717 0.6698 0.9108 0.068 Uiso 1 1 calc R . .
H58C H 0.1820 0.6006 0.9419 0.068 Uiso 1 1 calc R . .

loop_
_atom_site_aniso_label
_atom_site_aniso_U_11
_atom_site_aniso_U_22
_atom_site_aniso_U_33
_atom_site_aniso_U_23
_atom_site_aniso_U_13
_atom_site_aniso_U_12
Ga1 0.01847(19) 0.01634(19) 0.0232(2) 0.00061(16) 0.00162(16) 0.00095(14)
Ga2 0.01784(19) 0.01819(19) 0.0239(2) 0.00101(16) 0.00088(16) 0.00046(15)
Si1 0.0235(5) 0.0192(5) 0.0367(6) -0.0029(4) -0.0012(4) -0.0006(4)
Si2 0.0334(5) 0.0185(5) 0.0299(6) -0.0029(4) 0.0010(4) 0.0032(4)
N1 0.0223(14) 0.0165(13) 0.0243(17) 0.0015(12) 0.0000(12) 0.0020(11)
N2 0.0220(14) 0.0181(13) 0.0241(17) 0.0004(12) -0.0011(12) 0.0063(11)
N3 0.0187(13) 0.0170(13) 0.0271(18) 0.0003(12) 0.0005(12) 0.0015(11)
N4 0.0238(14) 0.0220(14) 0.0210(16) 0.0027(12) 0.0053(12) 0.0033(12)
N5 0.0193(14) 0.0206(14) 0.0279(18) 0.0013(12) 0.0028(13) 0.0002(11)
N6 0.0217(14) 0.0250(14) 0.0246(17) 0.0023(12) 0.0018(13) -0.0007(12)
C1 0.0183(16) 0.0198(17) 0.030(2) -0.0006(15) 0.0004(16) 0.0004(13)
C2 0.0228(17) 0.0209(17) 0.023(2) 0.0037(15) -0.0017(15) 0.0033(14)
C3 0.0180(16) 0.0303(19) 0.024(2) -0.0001(16) 0.0034(14) -0.0012(15)
C4 0.0260(18) 0.0311(19) 0.027(2) 0.0025(16) 0.0031(16) -0.0051(15)
C5 0.034(2) 0.040(2) 0.040(3) 0.0070(18) 0.0108(19) -0.0076(17)
C6 0.031(2) 0.053(3) 0.045(3) 0.001(2) 0.0149(19) -0.0019(19)
C7 0.0298(19) 0.041(2) 0.039(2) -0.0011(19) 0.0100(18) 0.0079(17)
C8 0.0229(17) 0.0299(19) 0.029(2) 0.0018(16) 0.0010(15) 0.0017(15)
C9 0.0311(19) 0.0239(18) 0.037(2) 0.0058(16) 0.0039(17) -0.0041(15)
C10 0.054(2) 0.031(2) 0.039(3) -0.0009(18) -0.001(2) -0.0074(19)
C11 0.042(2) 0.035(2) 0.045(3) 0.0072(19) 0.0011(19) -0.0031(18)
C12 0.0331(19) 0.0277(19) 0.038(2) -0.0033(17) 0.0099(17) 0.0074(16)
C13 0.060(3) 0.036(2) 0.045(3) 0.004(2) 0.006(2) 0.014(2)
C14 0.040(2) 0.032(2) 0.051(3) -0.0056(19) 0.012(2) 0.0066(17)
C15 0.0252(17) 0.0271(18) 0.022(2) 0.0055(15) 0.0004(15) -0.0036(15)
C16 0.034(2) 0.0254(19) 0.030(2) 0.0030(16) 0.0011(17) -0.0030(16)
C17 0.050(2) 0.0277(19) 0.038(3) 0.0057(17) 0.010(2) -0.0058(18)
C18 0.047(2) 0.037(2) 0.046(3) 0.0081(19) 0.013(2) -0.0151(19)
C19 0.034(2) 0.045(2) 0.042(3) 0.0002(19) 0.0113(19) -0.0074(18)
C20 0.0252(18) 0.0307(19) 0.029(2) 0.0015(16) 0.0060(16) -0.0023(15)
C21 0.042(2) 0.0232(18) 0.043(3) 0.0060(17) 0.0096(19) 0.0022(16)
C22 0.065(3) 0.033(2) 0.060(3) -0.003(2) 0.007(2) 0.012(2)
C23 0.045(2) 0.040(2) 0.064(3) -0.001(2) 0.005(2) 0.0029(19)
C24 0.0251(18) 0.032(2) 0.039(2) 0.0002(17) 0.0090(17) -0.0004(16)
C25 0.035(2) 0.035(2) 0.051(3) -0.0077(19) 0.0137(19) -0.0038(18)
C26 0.033(2) 0.051(2) 0.068(3) -0.007(2) 0.019(2) 0.0028(19)
C27 0.0218(17) 0.0203(17) 0.030(2) -0.0004(15) -0.0016(16) -0.0004(14)
C28 0.0301(19) 0.0200(17) 0.024(2) 0.0003(15) 0.0006(16) -0.0016(15)
C29 0.0191(16) 0.0270(18) 0.030(2) -0.0002(16) 0.0034(15) 0.0031(15)
C30 0.0239(18) 0.034(2) 0.034(2) 0.0009(17) 0.0043(16) 0.0018(16)
C31 0.037(2) 0.045(2) 0.052(3) 0.002(2) 0.022(2) -0.0033(19)
C32 0.040(2) 0.048(3) 0.068(3) -0.008(2) 0.027(2) 0.006(2)
C33 0.045(2) 0.035(2) 0.062(3) 0.001(2) 0.019(2) 0.0106(19)
C34 0.0293(19) 0.032(2) 0.043(3) 0.0037(18) 0.0082(18) 0.0085(17)
C35 0.040(2) 0.0265(18) 0.039(2) -0.0004(17) 0.0161(18) -0.0031(17)
C36 0.068(3) 0.056(3) 0.079(4) -0.032(3) 0.005(3) 0.002(3)
C37 0.135(5) 0.042(3) 0.055(3) 0.006(2) 0.034(3) 0.016(3)
C38 0.040(2) 0.0226(18) 0.060(3) 0.0040(19) 0.017(2) 0.0088(17)
C39 0.040(2) 0.030(2) 0.079(4) 0.000(2) 0.008(2) 0.0073(18)
C40 0.080(3) 0.033(2) 0.066(4) 0.007(2) 0.014(3) 0.001(2)
C41 0.0226(17) 0.037(2) 0.019(2) 0.0048(16) -0.0014(15) -0.0081(16)
C42 0.034(2) 0.032(2) 0.028(2) 0.0038(17) -0.0022(17) -0.0092(17)
C43 0.052(2) 0.043(2) 0.040(3) 0.007(2) 0.011(2) -0.017(2)
C44 0.054(3) 0.068(3) 0.048(3) 0.006(2) 0.024(2) -0.022(2)
C45 0.037(2) 0.057(3) 0.039(3) 0.000(2) 0.0160(19) -0.005(2)
C46 0.0257(19) 0.047(2) 0.023(2) 0.0032(17) 0.0016(16) -0.0025(17)
C47 0.039(2) 0.0267(19) 0.042(3) 0.0071(17) 0.0039(19) -0.0109(17)
C48 0.062(3) 0.035(2) 0.045(3) 0.001(2) 0.003(2) -0.015(2)
C49 0.046(2) 0.033(2) 0.064(3) 0.007(2) -0.002(2) -0.0057(19)
C50 0.031(2) 0.043(2) 0.031(2) 0.0036(18) 0.0087(17) 0.0035(17)
C51 0.042(2) 0.070(3) 0.082(4) 0.019(3) 0.018(2) 0.014(2)
C52 0.069(3) 0.045(2) 0.047(3) 0.001(2) 0.009(2) -0.008(2)
C53 0.040(2) 0.031(2) 0.046(3) -0.0100(18) 0.0047(19) 0.0022(17)
C54 0.036(2) 0.0249(19) 0.073(3) 0.012(2) 0.012(2) -0.0047(17)
C55 0.035(2) 0.037(2) 0.045(3) -0.0118(19) -0.0064(19) -0.0076(18)
C56 0.051(2) 0.035(2) 0.031(2) -0.0082(18) -0.0033(19) -0.0027(18)
C57 0.047(2) 0.0235(19) 0.056(3) -0.0005(19) 0.006(2) 0.0019(18)
C58 0.062(3) 0.032(2) 0.046(3) 0.0034(19) 0.022(2) 0.022(2)

loop_
_atom_type_symbol
_atom_type_description
_atom_type_scat_dispersion_real
_atom_type_scat_dispersion_imag
_atom_type_scat_source
C C 0.0033 0.0016 'International Tables Vol C Tables 4.2.6.8 and 6.1.1.4'
H H 0.0000 0.0000 'International Tables Vol C Tables 4.2.6.8 and 6.1.1.4'
N N 0.0061 0.0033 'International Tables Vol C Tables 4.2.6.8 and 6.1.1.4'
Si Si 0.0817 0.0704 'International Tables Vol C Tables 4.2.6.8 and 6.1.1.4'
Ga Ga 0.2307 1.6083 'International Tables Vol C Tables 4.2.6.8 and 6.1.1.4'

loop_
_geom_angle_atom_site_label_1
_geom_angle_atom_site_label_2
_geom_angle_atom_site_label_3
_geom_angle
_geom_angle_site_symmetry_1
_geom_angle_site_symmetry_3
_geom_angle_publ_flag
N1 Ga1 N2 90.50(11) . . ?
N1 Ga1 N4 123.45(11) . . ?
N2 Ga1 N4 123.17(11) . . ?
N1 Ga1 N3 126.11(11) . . ?
N2 Ga1 N3 113.58(10) . . ?
N4 Ga1 N3 83.62(11) . . ?
N2 Ga2 N1 90.50(11) . . ?
N2 Ga2 N5 123.95(11) . . ?
N1 Ga2 N5 121.91(10) . . ?
N2 Ga2 N6 127.50(11) . . ?
N1 Ga2 N6 112.90(11) . . ?
N5 Ga2 N6 83.50(11) . . ?
N1 Si1 C53 112.95(15) . . ?
N1 Si1 C55 109.55(15) . . ?
C53 Si1 C55 108.13(18) . . ?
N1 Si1 C54 113.51(16) . . ?
C53 Si1 C54 105.69(17) . . ?
C55 Si1 C54 106.66(18) . . ?
N2 Si2 C58 114.43(16) . . ?
N2 Si2 C57 112.45(16) . . ?
C58 Si2 C57 106.92(17) . . ?
N2 Si2 C56 109.52(15) . . ?
C58 Si2 C56 105.45(19) . . ?
C57 Si2 C56 107.64(18) . . ?
Si1 N1 Ga1 135.09(15) . . ?
Si1 N1 Ga2 133.12(15) . . ?
Ga1 N1 Ga2 89.61(11) . . ?
Si2 N2 Ga2 136.75(15) . . ?
Si2 N2 Ga1 132.70(15) . . ?
Ga2 N2 Ga1 89.30(11) . . ?
C1 N3 C3 115.1(3) . . ?
C1 N3 Ga1 107.7(2) . . ?
C3 N3 Ga1 136.9(2) . . ?
C2 N4 C15 117.7(3) . . ?
C2 N4 Ga1 108.1(2) . . ?
C15 N4 Ga1 133.3(2) . . ?
C27 N5 C29 116.1(3) . . ?
C27 N5 Ga2 108.7(2) . . ?
C29 N5 Ga2 133.9(2) . . ?
C28 N6 C41 116.5(3) . . ?
C28 N6 Ga2 107.7(2) . . ?
C41 N6 Ga2 135.6(2) . . ?
N3 C1 C2 119.4(3) . . ?
N4 C2 C1 118.7(3) . . ?
C4 C3 C8 120.8(3) . . ?
C4 C3 N3 121.5(3) . . ?
C8 C3 N3 117.7(3) . . ?
C5 C4 C3 118.1(3) . . ?
C5 C4 C9 118.6(3) . . ?
C3 C4 C9 123.3(3) . . ?
C6 C5 C4 122.0(3) . . ?
C5 C6 C7 119.1(3) . . ?
C6 C7 C8 121.7(3) . . ?
C7 C8 C3 118.1(3) . . ?
C7 C8 C12 118.2(3) . . ?
C3 C8 C12 123.7(3) . . ?
C4 C9 C11 111.2(3) . . ?
C4 C9 C10 110.3(3) . . ?
C11 C9 C10 110.4(3) . . ?
C8 C12 C14 112.4(3) . . ?
C8 C12 C13 111.1(3) . . ?
C14 C12 C13 109.1(3) . . ?
C20 C15 C16 120.8(3) . . ?
C20 C15 N4 120.2(3) . . ?
C16 C15 N4 119.1(3) . . ?
C17 C16 C15 117.3(3) . . ?
C17 C16 C21 118.3(3) . . ?
C15 C16 C21 124.4(3) . . ?
C18 C17 C16 122.5(3) . . ?
C17 C18 C19 119.6(3) . . ?
C18 C19 C20 121.2(4) . . ?
C19 C20 C15 118.5(3) . . ?
C19 C20 C24 120.6(3) . . ?
C15 C20 C24 120.6(3) . . ?
C16 C21 C23 110.4(3) . . ?
C16 C21 C22 113.0(3) . . ?
C23 C21 C22 109.3(3) . . ?
C20 C24 C25 108.5(3) . . ?
C20 C24 C26 113.7(3) . . ?
C25 C24 C26 109.6(3) . . ?
N5 C27 C28 118.6(3) . . ?
N6 C28 C27 119.0(3) . . ?
C30 C29 C34 120.7(3) . . ?
C30 C29 N5 121.3(3) . . ?
C34 C29 N5 117.9(3) . . ?
C31 C30 C29 117.9(3) . . ?
C31 C30 C35 119.7(3) . . ?
C29 C30 C35 122.3(3) . . ?
C32 C31 C30 122.0(4) . . ?
C33 C32 C31 119.2(4) . . ?
C32 C33 C34 122.4(4) . . ?
C33 C34 C29 117.7(3) . . ?
C33 C34 C38 119.0(3) . . ?
C29 C34 C38 123.2(3) . . ?
C36 C35 C37 110.4(4) . . ?
C36 C35 C30 109.6(3) . . ?
C37 C35 C30 112.1(3) . . ?
C34 C38 C40 110.2(3) . . ?
C34 C38 C39 113.5(3) . . ?
C40 C38 C39 109.1(3) . . ?
C46 C41 C42 121.2(3) . . ?
C46 C41 N6 120.6(3) . . ?
C42 C41 N6 118.3(3) . . ?
C43 C42 C41 117.5(3) . . ?
C43 C42 C47 118.1(3) . . ?
C41 C42 C47 124.4(3) . . ?
C44 C43 C42 122.3(4) . . ?
C43 C44 C45 119.4(4) . . ?
C44 C45 C46 121.4(4) . . ?
C41 C46 C45 118.2(3) . . ?
C41 C46 C50 122.8(3) . . ?
C45 C46 C50 118.8(3) . . ?
C42 C47 C49 111.2(3) . . ?
C42 C47 C48 112.3(3) . . ?
C49 C47 C48 109.0(3) . . ?
C46 C50 C51 112.2(3) . . ?
C46 C50 C52 109.6(3) . . ?
C51 C50 C52 110.3(3) . . ?

loop_
_geom_bond_atom_site_label_1
_geom_bond_atom_site_label_2
_geom_bond_distance
_geom_bond_site_symmetry_2
_geom_bond_publ_flag
Ga1 N1 1.871(3) . ?
Ga1 N2 1.900(2) . ?
Ga1 N4 2.012(3) . ?
Ga1 N3 2.017(2) . ?
Ga2 N2 1.876(3) . ?
Ga2 N1 1.895(2) . ?
Ga2 N5 2.005(3) . ?
Ga2 N6 2.030(3) . ?
Si1 N1 1.706(3) . ?
Si1 C53 1.871(3) . ?
Si1 C55 1.875(4) . ?
Si1 C54 1.876(4) . ?
Si2 N2 1.706(3) . ?
Si2 C58 1.868(4) . ?
Si2 C57 1.871(4) . ?
Si2 C56 1.872(4) . ?
N3 C1 1.330(4) . ?
N3 C3 1.453(4) . ?
N4 C2 1.337(4) . ?
N4 C15 1.449(4) . ?
N5 C27 1.330(4) . ?
N5 C29 1.448(4) . ?
N6 C28 1.329(4) . ?
N6 C41 1.454(4) . ?
C1 C2 1.392(4) . ?
C3 C4 1.398(4) . ?
C3 C8 1.412(4) . ?
C4 C5 1.396(5) . ?
C4 C9 1.518(5) . ?
C5 C6 1.374(5) . ?
C6 C7 1.377(5) . ?
C7 C8 1.394(5) . ?
C8 C12 1.523(5) . ?
C9 C11 1.529(5) . ?
C9 C10 1.535(5) . ?
C12 C14 1.528(5) . ?
C12 C13 1.531(5) . ?
C15 C20 1.406(5) . ?
C15 C16 1.421(4) . ?
C16 C17 1.394(5) . ?
C16 C21 1.518(5) . ?
C17 C18 1.363(5) . ?
C18 C19 1.385(5) . ?
C19 C20 1.392(5) . ?
C20 C24 1.522(5) . ?
C21 C23 1.529(5) . ?
C21 C22 1.537(5) . ?
C24 C25 1.532(5) . ?
C24 C26 1.533(4) . ?
C27 C28 1.407(5) . ?
C29 C30 1.408(5) . ?
C29 C34 1.411(5) . ?
C30 C31 1.385(5) . ?
C30 C35 1.524(5) . ?
C31 C32 1.380(5) . ?
C32 C33 1.357(5) . ?
C33 C34 1.389(5) . ?
C34 C38 1.520(5) . ?
C35 C36 1.507(5) . ?
C35 C37 1.514(6) . ?
C38 C40 1.521(6) . ?
C38 C39 1.522(5) . ?
C41 C46 1.393(5) . ?
C41 C42 1.415(5) . ?
C42 C43 1.396(5) . ?
C42 C47 1.522(5) . ?
C43 C44 1.360(6) . ?
C44 C45 1.385(6) . ?
C45 C46 1.398(5) . ?
C46 C50 1.527(5) . ?
C47 C49 1.528(5) . ?
C47 C48 1.541(5) . ?
C50 C51 1.528(5) . ?
C50 C52 1.529(5) . ?
